data_4021365
loop_
_publ_author_name
'Xuefeng Mei'
'Adam T. August'
'Christian Wolf'

_publ_section_title
;
 Regioselective Copper-Catalyzed Amination of Chlorobenzoic Acids:
 Synthesis and Solid-State Structures of
 N-Aryl Anthranilic Acid Derivatives
;
_journal_name_full 'Journal of Organic Chemistry'
_journal_page_first 142
_journal_page_last 149
_journal_paper_doi 10.1021/jo0518809
_journal_volume 71
_journal_year 2006
_chemical_formula_moiety 'C19 H15 N O2'
_chemical_formula_sum 'C19 H15 N O2'
_chemical_formula_weight 289.32
_chemical_name_common 'N-2-biphenylanthranilic acid'
_chemical_name_systematic 'N-2-biphenylanthranilic acid'
_space_group_IT_number 14
_symmetry_cell_setting monoclinic
_symmetry_space_group_name_Hall '-P 2ybc'
_symmetry_space_group_name_H-M 'P 1 21/c 1'
_atom_sites_solution_hydrogens geom
_atom_sites_solution_primary direct
_atom_sites_solution_secondary difmap
_audit_creation_method SHELXL-97
_cell_angle_alpha 90.00
_cell_angle_beta 101.064(2)
_cell_angle_gamma 90.00
_cell_formula_units_Z 4
_cell_length_a 5.7231(8)
_cell_length_b 17.929(2)
_cell_length_c 14.4300(19)
_cell_measurement_reflns_used 7102
_cell_measurement_temperature 183(2)
_cell_measurement_theta_max 28.02
_cell_measurement_theta_min 2.47
_cell_volume 1453.2(3)
_computing_cell_refinement 'SAINT, Bruker'
_computing_data_collection 'SMART, Bruker'
_computing_data_reduction 'SAINT, Bruker'
_computing_molecular_graphics 'XSEED, L. Barbour (1999); http:\x-seed.net'
_computing_structure_refinement 'SHELXL-97 (Sheldrick, 1997)'
_computing_structure_solution 'SHELXS-97 (Sheldrick, 1990)'
_diffrn_ambient_temperature 183(2)
_diffrn_measured_fraction_theta_full 0.968
_diffrn_measured_fraction_theta_max 0.968
_diffrn_measurement_device_type 'SMART platform CCD, Siemens/Bruker'
_diffrn_measurement_method 'omega scans'
_diffrn_radiation_monochromator graphite
_diffrn_radiation_source 'fine-focus sealed tube'
_diffrn_radiation_type MoK\a
_diffrn_radiation_wavelength 0.71073
_diffrn_reflns_av_R_equivalents 0.0430
_diffrn_reflns_av_sigmaI/netI 0.0422
_diffrn_reflns_limit_h_max 7
_diffrn_reflns_limit_h_min -7
_diffrn_reflns_limit_k_max 22
_diffrn_reflns_limit_k_min -23
_diffrn_reflns_limit_l_max 19
_diffrn_reflns_limit_l_min -18
_diffrn_reflns_number 12467
_diffrn_reflns_theta_full 27.99
_diffrn_reflns_theta_max 27.99
_diffrn_reflns_theta_min 1.83
_exptl_absorpt_coefficient_mu 0.086
_exptl_absorpt_correction_T_max 0.9915
_exptl_absorpt_correction_T_min 0.9583
_exptl_absorpt_correction_type multi-scan
_exptl_crystal_colour Clear
_exptl_crystal_density_diffrn 1.322
_exptl_crystal_density_method 'not measured'
_exptl_crystal_description prism
_exptl_crystal_F_000 608
_exptl_crystal_size_max 0.50
_exptl_crystal_size_mid 0.15
_exptl_crystal_size_min 0.10
_refine_diff_density_max 0.313
_refine_diff_density_min -0.245
_refine_diff_density_rms 0.044
_refine_ls_extinction_method none
_refine_ls_goodness_of_fit_ref 1.027
_refine_ls_hydrogen_treatment mixed
_refine_ls_matrix_type full
_refine_ls_number_parameters 199
_refine_ls_number_reflns 3401
_refine_ls_number_restraints 0
_refine_ls_restrained_S_all 1.027
_refine_ls_R_factor_all 0.0807
_refine_ls_R_factor_gt 0.0463
_refine_ls_shift/su_max 0.001
_refine_ls_shift/su_mean 0.000
_refine_ls_structure_factor_coef Fsqd
_refine_ls_weighting_details 'calc w=1/[\s^2^(Fo^2^)+(0.0527P)^2^+0.2354P] where P=(Fo^2^+2Fc^2^)/3'
_refine_ls_weighting_scheme calc
_refine_ls_wR_factor_gt 0.1030
_refine_ls_wR_factor_ref 0.1127
_reflns_number_gt 2359
_reflns_number_total 3401
_reflns_threshold_expression >2sigma(I)
_cod_data_source_file jo0518809si20050908_105046.cif
_cod_depositor_comments
;
The following automatic conversions were performed:
'_symmetry_cell_setting' value 'Monoclinic' changed to 'monoclinic'
according to '/home/saulius/struct/CIF-dictionaries/cif_core.dic'
dictionary named 'cif_core.dic' version 2.4.1 from
2010-06-29.

'_exptl_absorpt_correction_type' value 'multiscan' changed to
'multi-scan' according to
'/home/saulius/struct/CIF-dictionaries/cif_core.dic' dictionary named
'cif_core.dic' version 2.4.1 from 2010-06-29.

Automatic conversion script
Id: cif_fix_enum 1527 2010-12-29 10:47:43Z saulius 
;
_cod_original_sg_symbol_H-M 'P 21/c'
_cod_database_code 4021365

loop_
_symmetry_equiv_pos_as_xyz
'x, y, z'
'-x, y+1/2, -z+1/2'
'-x, -y, -z'
'x, -y-1/2, z-1/2'

loop_
_atom_site_label
_atom_site_type_symbol
_atom_site_fract_x
_atom_site_fract_y
_atom_site_fract_z
_atom_site_U_iso_or_equiv
_atom_site_adp_type
_atom_site_occupancy
_atom_site_symmetry_multiplicity
_atom_site_calc_flag
_atom_site_refinement_flags
O1 O 0.3674(2) 0.58145(6) 0.49654(8) 0.0319(3) Uani 1 1 d .
O2 O 0.2217(2) 0.47829(6) 0.41971(8) 0.0344(3) Uani 1 1 d .
H2 H 0.3515 0.4609 0.4487 0.041 Uiso 1 1 calc R
N1 N 0.1146(2) 0.70816(6) 0.46005(9) 0.0276(3) Uani 1 1 d .
H1 H 0.2642 0.6949 0.4641 0.033 Uiso 1 1 calc R
C1 C -0.0135(3) 0.58645(8) 0.39365(10) 0.0255(3) Uani 1 1 d .
C2 C -0.0584(3) 0.66298(8) 0.41006(10) 0.0245(3) Uani 1 1 d .
C3 C -0.2832(3) 0.69225(8) 0.37009(11) 0.0282(4) Uani 1 1 d .
H3 H -0.3182 0.7428 0.3818 0.034 Uiso 1 1 calc R
C4 C -0.4535(3) 0.64897(9) 0.31429(12) 0.0313(4) Uani 1 1 d .
H4 H -0.6043 0.6699 0.2883 0.038 Uiso 1 1 calc R
C5 C -0.4068(3) 0.57463(9) 0.29553(12) 0.0330(4) Uani 1 1 d .
H5 H -0.5230 0.5454 0.2555 0.040 Uiso 1 1 calc R
C6 C -0.1904(3) 0.54419(8) 0.33561(11) 0.0297(4) Uani 1 1 d .
H6 H -0.1598 0.4933 0.3238 0.036 Uiso 1 1 calc R
C7 C 0.2074(3) 0.54995(8) 0.44076(11) 0.0275(4) Uani 1 1 d .
C8 C 0.0665(3) 0.77551(8) 0.50600(10) 0.0261(3) Uani 1 1 d .
C9 C 0.1696(3) 0.84328(8) 0.48585(11) 0.0257(3) Uani 1 1 d .
C10 C 0.1410(3) 0.90495(9) 0.54250(11) 0.0323(4) Uani 1 1 d .
H10 H 0.2133 0.9510 0.5317 0.039 Uiso 1 1 calc R
C11 C 0.0109(3) 0.90054(10) 0.61341(12) 0.0386(4) Uani 1 1 d .
H11 H -0.0041 0.9431 0.6511 0.046 Uiso 1 1 calc R
C12 C -0.0975(3) 0.83435(10) 0.62979(12) 0.0382(4) Uani 1 1 d .
H12 H -0.1905 0.8314 0.6776 0.046 Uiso 1 1 calc R
C13 C -0.0692(3) 0.77237(9) 0.57583(11) 0.0329(4) Uani 1 1 d .
H13 H -0.1441 0.7268 0.5869 0.040 Uiso 1 1 calc R
C14 C 0.3008(3) 0.85278(8) 0.40687(11) 0.0246(3) Uani 1 1 d .
C15 C 0.2108(3) 0.82501(8) 0.31632(11) 0.0288(4) Uani 1 1 d .
H15 H 0.0667 0.7972 0.3051 0.035 Uiso 1 1 calc R
C16 C 0.3308(3) 0.83782(9) 0.24297(12) 0.0341(4) Uani 1 1 d .
H16 H 0.2673 0.8190 0.1818 0.041 Uiso 1 1 calc R
C17 C 0.5417(3) 0.87759(9) 0.25787(13) 0.0360(4) Uani 1 1 d .
H17 H 0.6236 0.8858 0.2074 0.043 Uiso 1 1 calc R
C18 C 0.6324(3) 0.90535(9) 0.34709(13) 0.0346(4) Uani 1 1 d .
H18 H 0.7774 0.9327 0.3579 0.041 Uiso 1 1 calc R
C19 C 0.5130(3) 0.89349(8) 0.42060(12) 0.0302(4) Uani 1 1 d .
H19 H 0.5761 0.9133 0.4813 0.036 Uiso 1 1 calc R

loop_
_atom_site_aniso_label
_atom_site_aniso_U_11
_atom_site_aniso_U_22
_atom_site_aniso_U_33
_atom_site_aniso_U_23
_atom_site_aniso_U_13
_atom_site_aniso_U_12
O1 0.0395(7) 0.0195(5) 0.0347(6) -0.0005(5) 0.0021(5) 0.0065(5)
O2 0.0428(7) 0.0165(5) 0.0423(7) -0.0011(5) 0.0041(5) 0.0070(5)
N1 0.0259(7) 0.0166(6) 0.0397(8) -0.0026(5) 0.0050(6) 0.0030(5)
C1 0.0340(8) 0.0168(7) 0.0279(8) 0.0027(6) 0.0115(7) 0.0018(6)
C2 0.0314(8) 0.0180(7) 0.0257(8) 0.0024(6) 0.0092(6) -0.0007(6)
C3 0.0327(9) 0.0178(7) 0.0350(9) 0.0010(6) 0.0088(7) 0.0026(6)
C4 0.0294(8) 0.0279(8) 0.0370(9) 0.0008(7) 0.0074(7) -0.0002(7)
C5 0.0369(9) 0.0261(8) 0.0358(9) -0.0043(7) 0.0064(7) -0.0058(7)
C6 0.0390(9) 0.0184(7) 0.0334(9) 0.0001(6) 0.0113(7) -0.0016(6)
C7 0.0402(9) 0.0178(7) 0.0275(8) 0.0030(6) 0.0137(7) 0.0024(7)
C8 0.0306(8) 0.0203(7) 0.0249(8) -0.0003(6) -0.0010(6) 0.0047(6)
C9 0.0277(8) 0.0198(8) 0.0264(8) -0.0010(6) -0.0032(6) 0.0029(6)
C10 0.0370(9) 0.0245(8) 0.0321(9) -0.0061(7) -0.0019(7) 0.0008(7)
C11 0.0484(11) 0.0343(9) 0.0308(9) -0.0098(7) 0.0021(8) 0.0063(8)
C12 0.0453(11) 0.0418(10) 0.0282(9) 0.0001(7) 0.0086(8) 0.0085(8)
C13 0.0404(10) 0.0258(8) 0.0324(9) 0.0059(7) 0.0064(7) 0.0042(7)
C14 0.0256(8) 0.0143(7) 0.0313(8) -0.0001(6) -0.0008(6) 0.0042(6)
C15 0.0293(8) 0.0229(8) 0.0316(9) -0.0015(7) -0.0003(7) -0.0012(6)
C16 0.0402(10) 0.0307(9) 0.0299(9) 0.0003(7) 0.0026(7) 0.0013(7)
C17 0.0392(10) 0.0271(9) 0.0430(10) 0.0086(7) 0.0112(8) 0.0022(7)
C18 0.0307(9) 0.0209(8) 0.0504(11) 0.0054(7) 0.0033(8) -0.0016(6)
C19 0.0319(9) 0.0179(7) 0.0368(9) -0.0005(6) -0.0032(7) -0.0002(6)

loop_
_atom_type_symbol
_atom_type_description
_atom_type_scat_dispersion_real
_atom_type_scat_dispersion_imag
_atom_type_scat_source
C C 0.0033 0.0016 'International Tables Vol C Tables 4.2.6.8 and 6.1.1.4'
H H 0.0000 0.0000 'International Tables Vol C Tables 4.2.6.8 and 6.1.1.4'
N N 0.0061 0.0033 'International Tables Vol C Tables 4.2.6.8 and 6.1.1.4'
O O 0.0106 0.0060 'International Tables Vol C Tables 4.2.6.8 and 6.1.1.4'

loop_
_geom_angle_atom_site_label_1
_geom_angle_atom_site_label_2
_geom_angle_atom_site_label_3
_geom_angle
C2 N1 C8 123.96(13)
C6 C1 C2 119.08(14)
C6 C1 C7 119.55(13)
C2 C1 C7 121.26(14)
N1 C2 C3 120.42(13)
N1 C2 C1 121.40(14)
C3 C2 C1 118.12(14)
C4 C3 C2 121.21(14)
C3 C4 C5 120.71(15)
C6 C5 C4 119.20(15)
C5 C6 C1 121.62(14)
O1 C7 O2 121.49(14)
O1 C7 C1 124.25(13)
O2 C7 C1 114.24(14)
C13 C8 C9 120.10(14)
C13 C8 N1 119.17(14)
C9 C8 N1 120.57(14)
C10 C9 C8 117.41(15)
C10 C9 C14 119.19(14)
C8 C9 C14 123.39(13)
C11 C10 C9 121.82(16)
C10 C11 C12 120.07(16)
C11 C12 C13 119.27(16)
C12 C13 C8 121.24(16)
C19 C14 C15 118.15(15)
C19 C14 C9 120.20(14)
C15 C14 C9 121.57(14)
C16 C15 C14 120.36(15)
C17 C16 C15 120.81(16)
C16 C17 C18 119.35(16)
C19 C18 C17 120.33(16)
C18 C19 C14 120.99(15)

loop_
_geom_bond_atom_site_label_1
_geom_bond_atom_site_label_2
_geom_bond_distance
O1 C7 1.2337(19)
O2 C7 1.3263(18)
N1 C2 1.3722(19)
N1 C8 1.4297(18)
C1 C6 1.406(2)
C1 C2 1.424(2)
C1 C7 1.470(2)
C2 C3 1.406(2)
C3 C4 1.378(2)
C4 C5 1.396(2)
C5 C6 1.375(2)
C8 C13 1.386(2)
C8 C9 1.405(2)
C9 C10 1.403(2)
C9 C14 1.490(2)
C10 C11 1.378(2)
C11 C12 1.380(3)
C12 C13 1.384(2)
C14 C19 1.398(2)
C14 C15 1.401(2)
C15 C16 1.387(2)
C16 C17 1.383(2)
C17 C18 1.385(2)
C18 C19 1.384(2)

loop_
_cod_related_entry_id
_cod_related_entry_database
_cod_related_entry_code
1 ChemSpider 21108220
